data_7115897
loop_
_publ_author_name
'Jun-Yan Cheng'
'Peng Wang'
'Jian-Ping Ma'
'Qi-Kui Liu'
'Yu-Bin Dong'

_publ_section_title
;
 A nanoporous Ag(I)-MOF showing unique selective adsorption of benzene
 among its organic analogues
;
_journal_name_full Chem.Commun.
_journal_page_first 13672
_journal_paper_doi 10.1039/C4cc03204G
_journal_volume 50
_journal_year 2014
_chemical_absolute_configuration syn
_chemical_formula_sum 'C44 H40 Ag3 F18 N12 O4 Sb3'
_chemical_formula_weight 1831.74
_chemical_name_systematic
; 
 ? 
;
_space_group_IT_number 179
_symmetry_cell_setting hexagonal
_symmetry_space_group_name_Hall 'P 65 2 (0 0 1)'
_symmetry_space_group_name_H-M 'P 65 2 2'
_atom_sites_solution_hydrogens geom
_atom_sites_solution_primary direct
_atom_sites_solution_secondary difmap
_audit_creation_method SHELXL-97
_cell_angle_alpha 90.00
_cell_angle_beta 90.00
_cell_angle_gamma 120.00
_cell_formula_units_Z 6
_cell_length_a 15.825(5)
_cell_length_b 15.825(5)
_cell_length_c 43.703(19)
_cell_measurement_reflns_used 10724
_cell_measurement_temperature 173(2)
_cell_measurement_theta_max 25.544
_cell_measurement_theta_min 2.384
_cell_volume 9478(6)
_computing_cell_refinement 'Bruker SMART'
_computing_data_collection 'Bruker SMART'
_computing_data_reduction 'Bruker SAINT'
_computing_molecular_graphics 'Bruker SHELXTL'
_computing_publication_material 'Bruker SHELXTL'
_computing_structure_refinement 'SHELXL-97 (Sheldrick, 1997)'
_computing_structure_solution 'SHELXS-97 (Sheldrick, 1990)'
_diffrn_ambient_temperature 173(2)
_diffrn_measured_fraction_theta_full 0.999
_diffrn_measured_fraction_theta_max 0.999
_diffrn_measurement_device_type 'CCD area detector'
_diffrn_measurement_method 'phi and omega scans'
_diffrn_radiation_monochromator graphite
_diffrn_radiation_source 'fine-focus sealed tube'
_diffrn_radiation_type MoK\a
_diffrn_radiation_wavelength 0.71073
_diffrn_reflns_av_R_equivalents 0.1639
_diffrn_reflns_av_sigmaI/netI 0.0688
_diffrn_reflns_limit_h_max 19
_diffrn_reflns_limit_h_min -19
_diffrn_reflns_limit_k_max 15
_diffrn_reflns_limit_k_min -19
_diffrn_reflns_limit_l_max 52
_diffrn_reflns_limit_l_min -41
_diffrn_reflns_number 49890
_diffrn_reflns_theta_full 25.50
_diffrn_reflns_theta_max 25.50
_diffrn_reflns_theta_min 1.56
_exptl_absorpt_coefficient_mu 2.277
_exptl_absorpt_correction_T_max 0.8388
_exptl_absorpt_correction_T_min 0.7562
_exptl_absorpt_correction_type multi-scan
_exptl_absorpt_process_details sadabs
_exptl_crystal_colour red
_exptl_crystal_density_diffrn 1.925
_exptl_crystal_density_method 'not measured'
_exptl_crystal_description block
_exptl_crystal_F_000 5256
_exptl_crystal_size_max 0.13
_exptl_crystal_size_mid 0.11
_exptl_crystal_size_min 0.08
_refine_diff_density_max 1.299
_refine_diff_density_min -1.481
_refine_diff_density_rms 0.140
_refine_ls_abs_structure_details 'Flack H D (1983), Acta Cryst. A39, 876-881'
_refine_ls_abs_structure_Flack 0.98(5)
_refine_ls_extinction_method none
_refine_ls_goodness_of_fit_ref 1.027
_refine_ls_hydrogen_treatment constr
_refine_ls_matrix_type full
_refine_ls_number_parameters 383
_refine_ls_number_reflns 5899
_refine_ls_number_restraints 0
_refine_ls_restrained_S_all 1.027
_refine_ls_R_factor_all 0.0635
_refine_ls_R_factor_gt 0.0507
_refine_ls_shift/su_max 0.010
_refine_ls_shift/su_mean 0.000
_refine_ls_structure_factor_coef Fsqd
_refine_ls_weighting_details 'calc w=1/[\s^2^(Fo^2^)+(0.0718P)^2^+7.2420P] where P=(Fo^2^+2Fc^2^)/3'
_refine_ls_weighting_scheme calc
_refine_ls_wR_factor_gt 0.1237
_refine_ls_wR_factor_ref 0.1304
_reflns_number_gt 4936
_reflns_number_total 5899
_reflns_threshold_expression >2sigma(I)
_cod_data_source_file c4cc03204g2.cif
_cod_data_source_block 121218bm
_cod_original_sg_symbol_H-M P6(5)22
_cod_database_code 7115897

loop_
_symmetry_equiv_pos_as_xyz
'x, y, z'
'-y, x-y, z+2/3'
'-x+y, -x, z+1/3'
'-x, -y, z+1/2'
'y, -x+y, z+1/6'
'x-y, x, z+5/6'
'y, x, -z+2/3'
'x-y, -y, -z'
'-x, -x+y, -z+1/3'
'-y, -x, -z+1/6'
'-x+y, y, -z+1/2'
'x, x-y, -z+5/6'

loop_
_atom_site_label
_atom_site_type_symbol
_atom_site_fract_x
_atom_site_fract_y
_atom_site_fract_z
_atom_site_U_iso_or_equiv
_atom_site_adp_type
_atom_site_occupancy
_atom_site_symmetry_multiplicity
_atom_site_calc_flag
_atom_site_refinement_flags
Ag1 Ag 0.413163(10) 0.586837(10) 0.0833 0.02550(7) Uani 1 2 d S
Ag2 Ag 0.247573(10) 0.752427(10) 0.0833 0.02494(7) Uani 1 2 d S
Ag3 Ag 0.54626(2) 0.773129(12) -0.0833 0.02992(7) Uani 1 2 d S
C1 C 0.58777(16) 0.66765(16) 0.03511(5) 0.0218(7) Uani 1 1 d .
C2 C 0.63950(17) 0.65174(19) 0.05893(6) 0.0325(8) Uani 1 1 d .
H2 H 0.6079 0.6249 0.0779 0.039 Uiso 1 1 calc R
C3 C 0.73437(17) 0.6748(2) 0.05479(7) 0.0417(9) Uani 1 1 d .
H3 H 0.7673 0.6614 0.0706 0.050 Uiso 1 1 calc R
C4 C 0.78456(18) 0.7192(2) 0.02689(7) 0.0371(9) Uani 1 1 d .
H4 H 0.8509 0.7361 0.0245 0.045 Uiso 1 1 calc R
C5 C 0.73790(16) 0.73747(17) 0.00352(6) 0.0267(7) Uani 1 1 d .
H5 H 0.7715 0.7688 -0.0147 0.032 Uiso 1 1 calc R
C6 C 0.64003(15) 0.70877(15) 0.00738(5) 0.0183(7) Uani 1 1 d .
C7 C 0.49610(15) 0.69965(15) -0.01200(6) 0.0193(7) Uani 1 1 d .
H7 H 0.4609 0.7084 -0.0281 0.023 Uiso 1 1 calc R
C8 C 0.45110(15) 0.66488(14) 0.01676(5) 0.0159(7) Uani 1 1 d .
C9 C 0.35199(16) 0.65086(16) 0.02149(6) 0.0203(7) Uani 1 1 d .
C10 C 0.30387(15) 0.67816(16) -0.00285(6) 0.0257(7) Uani 1 1 d .
H10A H 0.3540 0.7367 -0.0138 0.031 Uiso 1 1 calc R
H10B H 0.2575 0.6949 0.0068 0.031 Uiso 1 1 calc R
C11 C 0.2494(2) 0.5961(2) -0.02578(7) 0.0380(10) Uani 1 1 d .
H11A H 0.2944 0.5772 -0.0347 0.057 Uiso 1 1 calc R
H11B H 0.2225 0.6184 -0.0420 0.057 Uiso 1 1 calc R
H11C H 0.1961 0.5398 -0.0154 0.057 Uiso 1 1 calc R
C12 C 0.1292(2) 0.3704(2) 0.07719(8) 0.0521(12) Uani 1 1 d .
H12A H 0.1847 0.4090 0.0908 0.078 Uiso 1 1 calc R
H12B H 0.1335 0.3147 0.0692 0.078 Uiso 1 1 calc R
H12C H 0.0682 0.3467 0.0886 0.078 Uiso 1 1 calc R
C13 C 0.13125(18) 0.43402(17) 0.05054(7) 0.0286(8) Uani 1 1 d .
H13A H 0.1829 0.4427 0.0360 0.034 Uiso 1 1 calc R
H13B H 0.0680 0.3999 0.0396 0.034 Uiso 1 1 calc R
C14 C 0.14946(15) 0.53143(17) 0.06048(6) 0.0226(7) Uani 1 1 d .
C15 C 0.07175(15) 0.54193(17) 0.07609(6) 0.0229(7) Uani 1 1 d .
C16 C -0.02338(15) 0.46389(17) 0.07707(6) 0.0236(7) Uani 1 1 d .
H16 H -0.0375 0.4032 0.0684 0.028 Uiso 1 1 calc R
C17 C -0.07429(16) 0.56140(17) 0.10347(6) 0.0236(8) Uani 1 1 d .
C18 C -0.14741(18) 0.57504(19) 0.11522(7) 0.0355(9) Uani 1 1 d .
H18 H -0.2136 0.5241 0.1147 0.043 Uiso 1 1 calc R
C19 C -0.12234(19) 0.6632(2) 0.12751(7) 0.0443(10) Uani 1 1 d .
H19 H -0.1718 0.6733 0.1361 0.053 Uiso 1 1 calc R
C20 C -0.0243(2) 0.7409(2) 0.12796(7) 0.0440(10) Uani 1 1 d .
H20 H -0.0085 0.8017 0.1370 0.053 Uiso 1 1 calc R
C21 C 0.04601(18) 0.72796(18) 0.11559(7) 0.0314(9) Uani 1 1 d .
H21 H 0.1114 0.7806 0.1157 0.038 Uiso 1 1 calc R
C22 C 0.02517(16) 0.63737(17) 0.10232(6) 0.0242(7) Uani 1 1 d .
F1 F 0.48534(12) 0.48239(11) 0.99077(4) 0.0458(6) Uani 1 1 d .
F2 F 0.41790(13) 0.35229(14) 1.03561(4) 0.0522(7) Uani 1 1 d .
F3 F 0.40526(11) 0.29376(11) 0.97870(4) 0.0441(6) Uani 1 1 d .
F4 F 0.24640(10) 0.25969(11) 1.00888(4) 0.0400(5) Uani 1 1 d .
F5 F 0.31414(13) 0.39044(15) 0.96358(5) 0.0694(7) Uani 1 1 d .
F6 F 0.32482(13) 0.44616(12) 1.02083(5) 0.0764(7) Uani 1 1 d .
F7 F -0.08197(17) 0.4091(2) 0.18372(7) 0.1365(11) Uani 1 1 d .
F8 F 0.07371(13) 0.40812(16) 0.20302(4) 0.0676(8) Uani 1 1 d .
F9 F 0.08438(14) 0.3328(2) 0.15131(5) 0.1040(10) Uani 1 1 d .
N1 N 0.58633(13) 0.71986(13) -0.01648(4) 0.0180(6) Uani 1 1 d .
N2 N 0.49602(13) 0.64793(13) 0.03976(5) 0.0215(6) Uani 1 1 d .
N3 N 0.31257(13) 0.61222(13) 0.04712(5) 0.0197(6) Uani 1 1 d .
N4 N 0.22864(13) 0.61122(13) 0.05670(5) 0.0193(6) Uani 1 1 d .
N5 N 0.09657(14) 0.62856(14) 0.08927(5) 0.0255(6) Uani 1 1 d .
N6 N -0.09463(13) 0.47225(14) 0.08982(5) 0.0251(7) Uani 1 1 d .
O1 O -0.18444(12) 0.39857(12) 0.09033(5) 0.0355(6) Uani 1 1 d .
O2 O 0.62952(11) 0.74915(12) -0.04325(4) 0.0252(5) Uani 1 1 d .
Sb1 Sb 0.0000 0.37067(2) 0.1667 0.04121(8) Uani 1 2 d S
Sb2 Sb 0.365278(10) 0.370872(11) 0.999561(4) 0.02611(5) Uani 1 1 d .

loop_
_atom_site_aniso_label
_atom_site_aniso_U_11
_atom_site_aniso_U_22
_atom_site_aniso_U_33
_atom_site_aniso_U_23
_atom_site_aniso_U_13
_atom_site_aniso_U_12
Ag1 0.03297(6) 0.03297(6) 0.01751(12) 0.00660(11) 0.00660(11) 0.02170(7)
Ag2 0.01766(5) 0.01766(5) 0.03731(14) -0.00052(11) -0.00052(11) 0.00720(7)
Ag3 0.04006(17) 0.02879(10) 0.02465(13) 0.00533(11) 0.000 0.02003(8)
C1 0.0301(9) 0.0284(9) 0.0166(11) -0.0026(9) -0.0009(9) 0.0221(6)
C2 0.0339(10) 0.0500(11) 0.0262(14) 0.0028(11) 0.0001(10) 0.0306(8)
C3 0.0318(10) 0.0724(15) 0.0356(16) 0.0016(13) -0.0153(11) 0.0369(8)
C4 0.0238(10) 0.0541(13) 0.0413(17) -0.0097(13) -0.0088(12) 0.0254(8)
C5 0.0230(9) 0.0339(10) 0.0254(12) -0.0033(11) 0.0005(11) 0.0160(7)
C6 0.0210(8) 0.0199(8) 0.0205(12) -0.0063(9) -0.0028(9) 0.0151(6)
C7 0.0165(9) 0.0176(9) 0.0252(12) 0.0004(9) 0.0001(9) 0.0097(7)
C8 0.0143(8) 0.0141(8) 0.0178(11) 0.0022(9) 0.0037(9) 0.0060(6)
C9 0.0167(8) 0.0171(9) 0.0264(13) 0.0007(9) 0.0038(9) 0.0079(6)
C10 0.0211(8) 0.0355(10) 0.0251(13) 0.0144(10) 0.0037(11) 0.0177(6)
C11 0.0317(12) 0.0480(14) 0.0332(15) 0.0028(13) -0.0064(12) 0.0191(9)
C12 0.0778(17) 0.0319(12) 0.055(2) -0.0030(14) -0.0048(17) 0.0339(10)
C13 0.0262(10) 0.0170(10) 0.0405(15) -0.0037(11) 0.0008(11) 0.0091(8)
C14 0.0186(9) 0.0301(10) 0.0245(12) 0.0023(10) 0.0000(9) 0.0163(6)
C15 0.0180(9) 0.0254(10) 0.0251(13) 0.0086(10) 0.0025(9) 0.0107(7)
C16 0.0141(9) 0.0249(10) 0.0265(13) -0.0040(10) 0.0008(9) 0.0057(7)
C17 0.0183(10) 0.0223(10) 0.0263(13) 0.0040(10) 0.0063(10) 0.0073(8)
C18 0.0296(10) 0.0423(12) 0.0416(16) 0.0132(12) 0.0123(11) 0.0233(8)
C19 0.0344(11) 0.0504(14) 0.0553(19) -0.0005(15) 0.0165(13) 0.0265(9)
C20 0.0463(14) 0.0369(12) 0.0515(18) -0.0109(13) 0.0006(14) 0.0228(9)
C21 0.0258(11) 0.0296(11) 0.0388(16) -0.0067(11) 0.0008(11) 0.0139(8)
C22 0.0182(9) 0.0259(10) 0.0287(13) 0.0029(10) 0.0012(10) 0.0111(7)
F1 0.0448(8) 0.0272(7) 0.0517(10) 0.0101(7) 0.0198(8) 0.0077(6)
F2 0.0458(9) 0.0574(10) 0.0380(10) 0.0001(9) -0.0056(8) 0.0142(7)
F3 0.0495(7) 0.0390(7) 0.0486(10) -0.0074(7) 0.0137(8) 0.0258(5)
F4 0.0267(6) 0.0352(7) 0.0553(10) 0.0148(7) 0.0085(7) 0.0132(5)
F5 0.0449(8) 0.0953(10) 0.0724(12) 0.0436(9) 0.0004(9) 0.0383(7)
F6 0.0801(9) 0.0388(7) 0.1184(15) 0.0030(9) 0.0607(9) 0.0358(6)
F7 0.1376(11) 0.2261(16) 0.128(2) -0.0735(16) -0.0464(14) 0.1526(8)
F8 0.0440(8) 0.0972(12) 0.0549(11) -0.0413(10) -0.0214(9) 0.0302(8)
F9 0.0780(9) 0.2091(17) 0.0588(13) -0.0498(13) -0.0143(10) 0.0972(9)
N1 0.0190(8) 0.0180(8) 0.0147(10) 0.0032(7) 0.0041(8) 0.0076(6)
N2 0.0173(7) 0.0293(8) 0.0218(10) 0.0011(8) 0.0040(8) 0.0145(6)
N3 0.0150(8) 0.0166(8) 0.0244(11) -0.0017(8) 0.0047(8) 0.0054(6)
N4 0.0216(8) 0.0186(7) 0.0186(10) -0.0046(8) -0.0046(8) 0.0106(6)
N5 0.0237(8) 0.0251(9) 0.0261(11) -0.0044(9) 0.0083(9) 0.0109(6)
N6 0.0125(7) 0.0289(10) 0.0303(11) 0.0093(9) 0.0070(8) 0.0076(6)
O1 0.0189(7) 0.0278(8) 0.0504(11) 0.0030(9) 0.0026(8) 0.0047(6)
O2 0.0231(6) 0.0340(7) 0.0207(9) 0.0029(7) 0.0037(7) 0.0159(5)
Sb1 0.02683(14) 0.04698(12) 0.04309(16) -0.00272(7) -0.00544(14) 0.01342(7)
Sb2 0.02553(6) 0.02301(6) 0.03435(9) 0.00581(7) 0.00913(8) 0.01556(4)

loop_
_atom_type_symbol
_atom_type_description
_atom_type_scat_dispersion_real
_atom_type_scat_dispersion_imag
_atom_type_scat_source
C C 0.0033 0.0016 'International Tables Vol C Tables 4.2.6.8 and 6.1.1.4'
H H 0.0000 0.0000 'International Tables Vol C Tables 4.2.6.8 and 6.1.1.4'
N N 0.0061 0.0033 'International Tables Vol C Tables 4.2.6.8 and 6.1.1.4'
O O 0.0106 0.0060 'International Tables Vol C Tables 4.2.6.8 and 6.1.1.4'
F F 0.0171 0.0103 'International Tables Vol C Tables 4.2.6.8 and 6.1.1.4'
Ag Ag -0.8971 1.1015 'International Tables Vol C Tables 4.2.6.8 and 6.1.1.4'
Sb Sb -0.5866 1.5461 'International Tables Vol C Tables 4.2.6.8 and 6.1.1.4'

loop_
_geom_angle_atom_site_label_1
_geom_angle_atom_site_label_2
_geom_angle_atom_site_label_3
_geom_angle
_geom_angle_site_symmetry_1
_geom_angle_site_symmetry_3
N2 Ag1 N2 164.69(12) . 10_665
N2 Ag1 N3 70.33(8) . .
N2 Ag1 N3 121.80(7) 10_665 .
N2 Ag1 N3 121.80(7) . 10_665
N2 Ag1 N3 70.33(8) 10_665 10_665
N3 Ag1 N3 88.80(11) . 10_665
N5 Ag2 N5 160.73(13) 10_665 .
N5 Ag2 N4 125.21(8) 10_665 .
N5 Ag2 N4 69.94(8) . .
N5 Ag2 N4 69.94(8) 10_665 10_665
N5 Ag2 N4 125.21(8) . 10_665
N4 Ag2 N4 91.52(10) . 10_665
O2 Ag3 O2 121.47(7) . 12_564
O2 Ag3 O1 124.25(7) . 6_664
O2 Ag3 O1 97.96(6) 12_564 6_664
O2 Ag3 O1 97.96(6) . 8_665
O2 Ag3 O1 124.25(7) 12_564 8_665
O1 Ag3 O1 88.36(9) 6_664 8_665
N2 C1 C2 120.0(2) . .
N2 C1 C6 123.3(2) . .
C2 C1 C6 116.6(2) . .
C3 C2 C1 120.5(2) . .
C3 C2 H2 119.8 . .
C1 C2 H2 119.8 . .
C2 C3 C4 120.6(3) . .
C2 C3 H3 119.7 . .
C4 C3 H3 119.7 . .
C5 C4 C3 120.7(3) . .
C5 C4 H4 119.6 . .
C3 C4 H4 119.6 . .
C4 C5 C6 118.0(2) . .
C4 C5 H5 121.0 . .
C6 C5 H5 121.0 . .
C5 C6 N1 120.8(2) . .
C5 C6 C1 123.3(2) . .
N1 C6 C1 115.9(2) . .
N1 C7 C8 120.2(2) . .
N1 C7 H7 119.9 . .
C8 C7 H7 119.9 . .
N2 C8 C7 122.2(2) . .
N2 C8 C9 119.7(2) . .
C7 C8 C9 118.1(2) . .
N3 C9 C8 114.8(2) . .
N3 C9 C10 124.4(2) . .
C8 C9 C10 120.8(2) . .
C9 C10 C11 112.1(2) . .
C9 C10 H10A 109.2 . .
C11 C10 H10A 109.2 . .
C9 C10 H10B 109.2 . .
C11 C10 H10B 109.2 . .
H10A C10 H10B 107.9 . .
C10 C11 H11A 109.5 . .
C10 C11 H11B 109.5 . .
H11A C11 H11B 109.5 . .
C10 C11 H11C 109.5 . .
H11A C11 H11C 109.5 . .
H11B C11 H11C 109.5 . .
C13 C12 H12A 109.5 . .
C13 C12 H12B 109.5 . .
H12A C12 H12B 109.5 . .
C13 C12 H12C 109.5 . .
H12A C12 H12C 109.5 . .
H12B C12 H12C 109.5 . .
C14 C13 C12 113.0(2) . .
C14 C13 H13A 109.0 . .
C12 C13 H13A 109.0 . .
C14 C13 H13B 109.0 . .
C12 C13 H13B 109.0 . .
H13A C13 H13B 107.8 . .
N4 C14 C13 125.3(3) . .
N4 C14 C15 114.1(2) . .
C13 C14 C15 120.55(18) . .
N5 C15 C16 121.6(2) . .
N5 C15 C14 118.16(17) . .
C16 C15 C14 120.2(2) . .
N6 C16 C15 121.5(2) . .
N6 C16 H16 119.2 . .
C15 C16 H16 119.2 . .
C18 C17 N6 121.60(19) . .
C18 C17 C22 122.7(2) . .
N6 C17 C22 115.6(2) . .
C19 C18 C17 118.2(2) . .
C19 C18 H18 120.9 . .
C17 C18 H18 120.9 . .
C18 C19 C20 121.8(3) . .
C18 C19 H19 119.1 . .
C20 C19 H19 119.1 . .
C21 C20 C19 119.6(3) . .
C21 C20 H20 120.2 . .
C19 C20 H20 120.2 . .
C20 C21 C22 121.7(2) . .
C20 C21 H21 119.1 . .
C22 C21 H21 119.1 . .
N5 C22 C21 119.84(19) . .
N5 C22 C17 124.2(2) . .
C21 C22 C17 115.9(3) . .
C7 N1 O2 121.9(2) . .
C7 N1 C6 120.6(2) . .
O2 N1 C6 117.5(2) . .
C8 N2 C1 117.6(2) . .
C8 N2 Ag1 118.15(15) . .
C1 N2 Ag1 124.21(17) . .
C9 N3 N4 120.4(2) . .
C9 N3 Ag1 116.65(18) . .
N4 N3 Ag1 120.52(15) . .
C14 N4 N3 121.0(2) . .
C14 N4 Ag2 117.68(19) . .
N3 N4 Ag2 117.58(11) . .
C22 N5 C15 117.16(18) . .
C22 N5 Ag2 123.46(16) . .
C15 N5 Ag2 118.94(17) . .
O1 N6 C16 121.1(2) . .
O1 N6 C17 119.0(2) . .
C16 N6 C17 119.87(18) . .
N6 O1 Ag3 123.58(18) . 5_455
N1 O2 Ag3 119.23(15) . .
F9 Sb1 F9 93.11(16) 9 .
F9 Sb1 F7 86.47(11) 9 .
F9 Sb1 F7 177.45(12) . .
F9 Sb1 F7 177.45(12) 9 9
F9 Sb1 F7 86.47(12) . 9
F7 Sb1 F7 94.05(17) . 9
F9 Sb1 F8 91.89(9) 9 .
F9 Sb1 F8 88.51(10) . .
F7 Sb1 F8 88.98(12) . .
F7 Sb1 F8 90.62(11) 9 .
F9 Sb1 F8 88.51(10) 9 9
F9 Sb1 F8 91.89(9) . 9
F7 Sb1 F8 90.62(11) . 9
F7 Sb1 F8 88.98(12) 9 9
F8 Sb1 F8 179.42(17) . 9
F6 Sb2 F5 89.90(11) . .
F6 Sb2 F4 89.27(8) . .
F5 Sb2 F4 91.37(8) . .
F6 Sb2 F3 179.07(9) . .
F5 Sb2 F3 90.79(10) . .
F4 Sb2 F3 90.09(7) . .
F6 Sb2 F2 90.15(11) . .
F5 Sb2 F2 179.42(8) . .
F4 Sb2 F2 89.21(7) . .
F3 Sb2 F2 89.17(10) . .
F6 Sb2 F1 90.63(8) . .
F5 Sb2 F1 89.45(8) . .
F4 Sb2 F1 179.17(8) . .
F3 Sb2 F1 90.00(8) . .
F2 Sb2 F1 89.96(8) . .

loop_
_geom_bond_atom_site_label_1
_geom_bond_atom_site_label_2
_geom_bond_distance
_geom_bond_site_symmetry_2
Ag1 N2 2.239(2) .
Ag1 N2 2.239(2) 10_665
Ag1 N3 2.417(2) .
Ag1 N3 2.417(2) 10_665
Ag2 N5 2.2217(18) 10_665
Ag2 N5 2.2217(18) .
Ag2 N4 2.402(2) .
Ag2 N4 2.402(2) 10_665
Ag3 O2 2.334(2) .
Ag3 O2 2.334(2) 12_564
Ag3 O1 2.470(2) 6_664
Ag3 O1 2.470(2) 8_665
C1 N2 1.339(3) .
C1 C2 1.423(4) .
C1 C6 1.428(3) .
C2 C3 1.368(4) .
C2 H2 0.9500 .
C3 C4 1.433(4) .
C3 H3 0.9500 .
C4 C5 1.373(4) .
C4 H4 0.9500 .
C5 C6 1.389(3) .
C5 H5 0.9500 .
C6 N1 1.410(3) .
C7 N1 1.313(3) .
C7 C8 1.413(3) .
C7 H7 0.9500 .
C8 N2 1.333(3) .
C8 C9 1.484(4) .
C9 N3 1.279(3) .
C9 C10 1.492(4) .
C10 C11 1.522(4) .
C10 H10A 0.9900 .
C10 H10B 0.9900 .
C11 H11A 0.9800 .
C11 H11B 0.9800 .
C11 H11C 0.9800 .
C12 C13 1.529(5) .
C12 H12A 0.9800 .
C12 H12B 0.9800 .
C12 H12C 0.9800 .
C13 C14 1.484(4) .
C13 H13A 0.9900 .
C13 H13B 0.9900 .
C14 N4 1.269(2) .
C14 C15 1.487(4) .
C15 N5 1.352(3) .
C15 C16 1.391(3) .
C16 N6 1.322(4) .
C16 H16 0.9500 .
C17 C18 1.378(4) .
C17 N6 1.413(3) .
C17 C22 1.426(3) .
C18 C19 1.357(4) .
C18 H18 0.9500 .
C19 C20 1.418(3) .
C19 H19 0.9500 .
C20 C21 1.341(5) .
C20 H20 0.9500 .
C21 C22 1.424(4) .
C21 H21 0.9500 .
C22 N5 1.334(4) .
F1 Sb2 1.8759(14) .
F2 Sb2 1.872(2) .
F3 Sb2 1.869(2) .
F4 Sb2 1.8682(14) .
F5 Sb2 1.864(2) .
F6 Sb2 1.859(2) .
F7 Sb1 1.843(3) .
F8 Sb1 1.883(2) .
F9 Sb1 1.842(3) .
N1 O2 1.317(3) .
N3 N4 1.385(3) .
N6 O1 1.313(2) .
O1 Ag3 2.470(2) 5_455
Sb1 F9 1.842(3) 9
Sb1 F7 1.843(3) 9
Sb1 F8 1.883(2) 9

loop_
_geom_torsion_atom_site_label_1
_geom_torsion_atom_site_label_2
_geom_torsion_atom_site_label_3
_geom_torsion_atom_site_label_4
_geom_torsion
_geom_torsion_site_symmetry_1
_geom_torsion_site_symmetry_4
N2 C1 C2 C3 -177.7(3) . .
C6 C1 C2 C3 -0.4(4) . .
C1 C2 C3 C4 2.6(4) . .
C2 C3 C4 C5 -1.4(5) . .
C3 C4 C5 C6 -2.1(4) . .
C4 C5 C6 N1 -176.0(2) . .
C4 C5 C6 C1 4.5(4) . .
N2 C1 C6 C5 173.9(2) . .
C2 C1 C6 C5 -3.3(4) . .
N2 C1 C6 N1 -5.6(3) . .
C2 C1 C6 N1 177.2(2) . .
N1 C7 C8 N2 -2.5(3) . .
N1 C7 C8 C9 175.1(2) . .
N2 C8 C9 N3 -7.5(3) . .
C7 C8 C9 N3 174.9(2) . .
N2 C8 C9 C10 174.2(2) . .
C7 C8 C9 C10 -3.4(3) . .
N3 C9 C10 C11 -91.8(3) . .
C8 C9 C10 C11 86.4(2) . .
C12 C13 C14 N4 106.5(3) . .
C12 C13 C14 C15 -73.9(3) . .
N4 C14 C15 N5 -11.5(4) . .
C13 C14 C15 N5 168.9(2) . .
N4 C14 C15 C16 168.9(2) . .
C13 C14 C15 C16 -10.7(4) . .
N5 C15 C16 N6 2.9(4) . .
C14 C15 C16 N6 -177.5(2) . .
N6 C17 C18 C19 -178.9(3) . .
C22 C17 C18 C19 -3.3(4) . .
C17 C18 C19 C20 1.2(5) . .
C18 C19 C20 C21 0.9(5) . .
C19 C20 C21 C22 -1.0(5) . .
C20 C21 C22 N5 177.6(3) . .
C20 C21 C22 C17 -1.0(4) . .
C18 C17 C22 N5 -175.3(3) . .
N6 C17 C22 N5 0.5(4) . .
C18 C17 C22 C21 3.2(4) . .
N6 C17 C22 C21 179.0(2) . .
C8 C7 N1 O2 177.6(2) . .
C8 C7 N1 C6 -1.0(3) . .
C5 C6 N1 C7 -174.8(2) . .
C1 C6 N1 C7 4.8(3) . .
C5 C6 N1 O2 6.5(3) . .
C1 C6 N1 O2 -173.9(2) . .
C7 C8 N2 C1 1.9(3) . .
C9 C8 N2 C1 -175.7(2) . .
C7 C8 N2 Ag1 -177.41(16) . .
C9 C8 N2 Ag1 5.0(3) . .
C2 C1 N2 C8 179.5(2) . .
C6 C1 N2 C8 2.3(3) . .
C2 C1 N2 Ag1 -1.3(3) . .
C6 C1 N2 Ag1 -178.47(17) . .
N2 Ag1 N2 C8 143.11(17) 10_665 .
N3 Ag1 N2 C8 -1.34(16) . .
N3 Ag1 N2 C8 -76.99(17) 10_665 .
N2 Ag1 N2 C1 -36.11(18) 10_665 .
N3 Ag1 N2 C1 179.4(2) . .
N3 Ag1 N2 C1 103.8(2) 10_665 .
C8 C9 N3 N4 168.35(18) . .
C10 C9 N3 N4 -13.4(3) . .
C8 C9 N3 Ag1 6.0(3) . .
C10 C9 N3 Ag1 -175.78(17) . .
N2 Ag1 N3 C9 -2.82(17) . .
N2 Ag1 N3 C9 -172.41(16) 10_665 .
N3 Ag1 N3 C9 121.73(18) 10_665 .
N2 Ag1 N3 N4 -165.15(16) . .
N2 Ag1 N3 N4 25.26(17) 10_665 .
N3 Ag1 N3 N4 -40.59(13) 10_665 .
C13 C14 N4 N3 -11.0(4) . .
C15 C14 N4 N3 169.4(2) . .
C13 C14 N4 Ag2 -168.6(2) . .
C15 C14 N4 Ag2 11.7(3) . .
C9 N3 N4 C14 116.7(3) . .
Ag1 N3 N4 C14 -81.6(2) . .
C9 N3 N4 Ag2 -85.6(2) . .
Ag1 N3 N4 Ag2 76.05(17) . .
N5 Ag2 N4 C14 -173.63(19) 10_665 .
N5 Ag2 N4 C14 -7.15(19) . .
N4 Ag2 N4 C14 120.0(2) 10_665 .
N5 Ag2 N4 N3 27.9(2) 10_665 .
N5 Ag2 N4 N3 -165.59(18) . .
N4 Ag2 N4 N3 -38.41(14) 10_665 .
C21 C22 N5 C15 -177.7(3) . .
C17 C22 N5 C15 0.8(4) . .
C21 C22 N5 Ag2 -5.3(4) . .
C17 C22 N5 Ag2 173.1(2) . .
C16 C15 N5 C22 -2.4(4) . .
C14 C15 N5 C22 178.0(2) . .
C16 C15 N5 Ag2 -175.2(2) . .
C14 C15 N5 Ag2 5.2(3) . .
N5 Ag2 N5 C22 -27.1(2) 10_665 .
N4 Ag2 N5 C22 -171.8(2) . .
N4 Ag2 N5 C22 111.1(2) 10_665 .
N5 Ag2 N5 C15 145.1(2) 10_665 .
N4 Ag2 N5 C15 0.48(19) . .
N4 Ag2 N5 C15 -76.6(2) 10_665 .
C15 C16 N6 O1 179.2(2) . .
C15 C16 N6 C17 -1.5(4) . .
C18 C17 N6 O1 -4.9(4) . .
C22 C17 N6 O1 179.2(2) . .
C18 C17 N6 C16 175.7(3) . .
C22 C17 N6 C16 -0.1(4) . .
C16 N6 O1 Ag3 19.6(3) . 5_455
C17 N6 O1 Ag3 -159.70(18) . 5_455
C7 N1 O2 Ag3 3.0(3) . .
C6 N1 O2 Ag3 -178.32(14) . .
O2 Ag3 O2 N1 154.66(17) 12_564 .
O1 Ag3 O2 N1 26.86(17) 6_664 .
O1 Ag3 O2 N1 -66.59(16) 8_665 .
